data_4128736
loop_
_publ_author_name
'Kepler, Slade'
'Zeller, Matthias'
'Rosokha, Sergiy V.'

_publ_section_title
;
 Anion-\p Complexes of Halides with p-Benzoquinones: Structures,
 Thermodynamics, and Criteria of Charge Transfer to Electron Transfer
 Transition.
;
_journal_issue 23
_journal_name_full 'Journal of the American Chemical Society'
_journal_page_first 9338
_journal_page_last 9348
_journal_paper_doi 10.1021/jacs.9b03277
_journal_volume 141
_journal_year 2019
_chemical_formula_moiety '2(C8 Cl2 N2 O2), C12 H28 N, Cl'
_chemical_formula_sum 'C28 H28 Cl5 N5 O4'
_chemical_formula_weight 675.80
_space_group_crystal_system monoclinic
_space_group_IT_number 14
_space_group_name_Hall '-P 2yn'
_space_group_name_H-M_alt 'P 1 21/n 1'
_atom_sites_solution_hydrogens geom
_atom_sites_solution_primary direct
_atom_sites_solution_secondary difmap
_audit_creation_method SHELXL-2018/3
_cell_angle_alpha 90
_cell_angle_beta 96.098(6)
_cell_angle_gamma 90
_cell_formula_units_Z 4
_cell_length_a 15.2745(13)
_cell_length_b 10.2019(9)
_cell_length_c 20.6506(18)
_cell_measurement_reflns_used 8348
_cell_measurement_temperature 100(2)
_cell_measurement_theta_max 29.273
_cell_measurement_theta_min 2.682
_cell_volume 3199.8(5)
_computing_cell_refinement 'SAINT V7.23A (Bruker, 2005)'
_computing_data_collection 'APEX2 V2.1-4 (Bruker, 2007)'
_computing_data_reduction 'SAINT V7.23A (Bruker, 2005)'
_computing_structure_refinement
;  
SHELXL-2018/3 (Sheldrick, 2015, 2018), 
Olex2 (Dolomanov et al., 2009)
SHELXLE Rev946 (H\"ubschle et al., 2011)
;
_computing_structure_solution 'ShelXT (Sheldrick, 2015)'
_diffrn_ambient_temperature 100(2)
_diffrn_measured_fraction_theta_full 0.995
_diffrn_measured_fraction_theta_max 0.989
_diffrn_measurement_device_type 'Bruker Kappa APEX CCD area detector'
_diffrn_measurement_method '\w and \f scans'
_diffrn_radiation_monochromator graphite
_diffrn_radiation_type MoK\a
_diffrn_radiation_wavelength 0.71073
_diffrn_reflns_av_R_equivalents 0.0978
_diffrn_reflns_av_unetI/netI 0.1252
_diffrn_reflns_Laue_measured_fraction_full 0.995
_diffrn_reflns_Laue_measured_fraction_max 0.989
_diffrn_reflns_limit_h_max 21
_diffrn_reflns_limit_h_min -20
_diffrn_reflns_limit_k_max 14
_diffrn_reflns_limit_k_min -13
_diffrn_reflns_limit_l_max 29
_diffrn_reflns_limit_l_min -27
_diffrn_reflns_number 38981
_diffrn_reflns_point_group_measured_fraction_full 0.995
_diffrn_reflns_point_group_measured_fraction_max 0.989
_diffrn_reflns_theta_full 25.242
_diffrn_reflns_theta_max 30.092
_diffrn_reflns_theta_min 3.026
_diffrn_source 'sealed tube'
_exptl_absorpt_coefficient_mu 0.495
_exptl_absorpt_correction_T_max 0.7460
_exptl_absorpt_correction_T_min 0.6243
_exptl_absorpt_correction_type multi-scan
_exptl_absorpt_process_details
;
SADABS-2014/5 (Bruker,2014/5) was used for absorption correction.
wR2(int) was 0.0644 before and 0.0551 after correction.
The Ratio of minimum to maximum transmission is 0.8369.
The \l/2 correction factor is 0.00150.
;
_exptl_crystal_colour red
_exptl_crystal_density_diffrn 1.403
_exptl_crystal_description block
_exptl_crystal_F_000 1392
_exptl_crystal_size_max 0.218
_exptl_crystal_size_mid 0.102
_exptl_crystal_size_min 0.064
_refine_diff_density_max 0.430
_refine_diff_density_min -0.306
_refine_diff_density_rms 0.077
_refine_ls_extinction_method none
_refine_ls_goodness_of_fit_ref 0.996
_refine_ls_hydrogen_treatment constr
_refine_ls_matrix_type full
_refine_ls_number_parameters 498
_refine_ls_number_reflns 9320
_refine_ls_number_restraints 424
_refine_ls_restrained_S_all 0.981
_refine_ls_R_factor_all 0.1531
_refine_ls_R_factor_gt 0.0613
_refine_ls_shift/su_max 0.001
_refine_ls_shift/su_mean 0.000
_refine_ls_structure_factor_coef Fsqd
_refine_ls_weighting_details 'w=1/[\s^2^(Fo^2^)+(0.0429P)^2^+0.2478P] where P=(Fo^2^+2Fc^2^)/3'
_refine_ls_weighting_scheme calc
_refine_ls_wR_factor_gt 0.0978
_refine_ls_wR_factor_ref 0.1201
_reflns_Friedel_coverage 0.000
_reflns_number_gt 4835
_reflns_number_total 9320
_reflns_threshold_expression 'I > 2\s(I)'
_cod_data_source_file ja9b03277_si_002.cif
_cod_data_source_block cx0501
_cod_original_sg_symbol_H-M 'P 21/n'
_cod_database_code 4128736
_shelx_shelxl_version_number 2018/3
_shelx_space_group_comment
;
The symmetry employed for this shelxl refinement is uniquely defined
by the following loop, which should always be used as a source of
symmetry information in preference to the above space-group names.
They are only intended as comments.
;
_shelx_estimated_absorpt_t_min 0.900
_shelx_estimated_absorpt_t_max 0.969

loop_
_space_group_symop_operation_xyz
'x, y, z'
'-x+1/2, y+1/2, -z+1/2'
'-x, -y, -z'
'x-1/2, -y-1/2, z-1/2'

loop_
_atom_site_label
_atom_site_type_symbol
_atom_site_fract_x
_atom_site_fract_y
_atom_site_fract_z
_atom_site_U_iso_or_equiv
_atom_site_adp_type
_atom_site_occupancy
_atom_site_site_symmetry_order
_atom_site_calc_flag
_atom_site_refinement_flags_posn
_atom_site_refinement_flags_adp
_atom_site_refinement_flags_occupancy
_atom_site_disorder_assembly
_atom_site_disorder_group
Cl1 Cl 0.74270(4) 0.17681(7) 0.32954(3) 0.03204(18) Uani 1 1 d . . . . .
Cl2 Cl 0.95221(4) 0.16428(7) 0.36079(3) 0.03187(18) Uani 1 1 d . . . . .
O1 O 1.00373(12) 0.14233(16) 0.49998(8) 0.0258(4) Uani 1 1 d . . . . .
O2 O 0.65866(11) 0.12114(17) 0.44829(8) 0.0248(4) Uani 1 1 d . . . . .
N1 N 0.94345(17) 0.1502(3) 0.65719(12) 0.0436(7) Uani 1 1 d . . . . .
N2 N 0.67381(16) 0.1776(2) 0.61773(12) 0.0376(6) Uani 1 1 d . . . . .
C1 C 0.79426(16) 0.1682(2) 0.40667(11) 0.0216(6) Uani 1 1 d . . . . .
C2 C 0.88209(16) 0.1629(2) 0.41981(12) 0.0219(6) Uani 1 1 d . . . . .
C3 C 0.92483(17) 0.1534(2) 0.48742(12) 0.0198(6) Uani 1 1 d . . . . .
C4 C 0.86570(16) 0.1591(2) 0.54035(11) 0.0188(5) Uani 1 1 d . . . . .
C5 C 0.77763(16) 0.1660(2) 0.52724(11) 0.0193(5) Uani 1 1 d . . . . .
C6 C 0.73491(16) 0.1535(2) 0.45885(12) 0.0196(6) Uani 1 1 d . . . . .
C7 C 0.90890(17) 0.1552(3) 0.60573(13) 0.0262(6) Uani 1 1 d . . . . .
C8 C 0.71944(17) 0.1717(3) 0.57753(13) 0.0254(6) Uani 1 1 d . . . . .
Cl1A Cl 0.86598(9) 0.51105(12) 0.32890(6) 0.0365(4) Uani 0.844(3) 1 d D U P A 1
Cl2A Cl 0.80636(9) 0.81020(12) 0.33150(6) 0.0405(4) Uani 0.844(3) 1 d D U P A 1
O1A O 0.7896(3) 0.8954(3) 0.46303(13) 0.0339(8) Uani 0.844(3) 1 d D U P A 1
O2A O 0.9281(2) 0.4212(3) 0.45988(12) 0.0225(7) Uani 0.844(3) 1 d D U P A 1
N1A N 0.8116(4) 0.8302(5) 0.6285(3) 0.0461(14) Uani 0.844(3) 1 d D U P A 1
N2A N 0.9101(4) 0.4549(4) 0.6276(3) 0.0372(12) Uani 0.844(3) 1 d D U P A 1
C1A C 0.8573(3) 0.5929(4) 0.39910(17) 0.0237(9) Uani 0.844(3) 1 d D U P A 1
C2A C 0.8315(3) 0.7180(4) 0.39997(17) 0.0248(9) Uani 0.844(3) 1 d D U P A 1
C3A C 0.8188(3) 0.7850(4) 0.46181(18) 0.0253(9) Uani 0.844(3) 1 d D U P A 1
C4A C 0.8403(3) 0.7112(4) 0.52259(17) 0.0223(8) Uani 0.844(3) 1 d D U P A 1
C5A C 0.8688(3) 0.5867(4) 0.52199(16) 0.0213(8) Uani 0.844(3) 1 d D U P A 1
C6A C 0.8859(3) 0.5209(4) 0.45972(16) 0.0195(8) Uani 0.844(3) 1 d D U P A 1
C7A C 0.8257(3) 0.7765(5) 0.5812(2) 0.0310(11) Uani 0.844(3) 1 d D U P A 1
C8A C 0.8909(3) 0.5132(5) 0.5799(2) 0.0255(10) Uani 0.844(3) 1 d D U P A 1
Cl1B Cl 0.8983(6) 0.5015(9) 0.6117(5) 0.0342(19) Uani 0.156(3) 1 d D U P A 2
Cl2B Cl 0.8254(7) 0.7896(9) 0.6139(5) 0.038(2) Uani 0.156(3) 1 d D U P A 2
O1B O 0.7886(18) 0.897(2) 0.4862(10) 0.0339(8) Uani 0.156(3) 1 d D U P A 2
O2B O 0.9270(16) 0.420(2) 0.4812(9) 0.0225(7) Uani 0.156(3) 1 d D U P A 2
N1B N 0.7949(19) 0.853(2) 0.3180(11) 0.044(4) Uani 0.156(3) 1 d D U P A 2
N2B N 0.8596(17) 0.463(2) 0.3148(10) 0.037(4) Uani 0.156(3) 1 d D U P A 2
C1B C 0.872(2) 0.587(2) 0.5424(8) 0.023(2) Uani 0.156(3) 1 d D U P A 2
C2B C 0.842(2) 0.711(2) 0.5430(8) 0.025(2) Uani 0.156(3) 1 d D U P A 2
C3B C 0.819(2) 0.785(2) 0.4833(8) 0.026(2) Uani 0.156(3) 1 d D U P A 2
C4B C 0.827(2) 0.718(2) 0.4214(8) 0.025(2) Uani 0.156(3) 1 d D U P A 2
C5B C 0.855(2) 0.593(2) 0.4197(8) 0.023(2) Uani 0.156(3) 1 d D U P A 2
C6B C 0.8827(18) 0.519(2) 0.4812(8) 0.021(2) Uani 0.156(3) 1 d D U P A 2
C7B C 0.8041(14) 0.793(2) 0.3646(9) 0.032(3) Uani 0.156(3) 1 d D U P A 2
C8B C 0.8535(13) 0.5178(19) 0.3627(8) 0.028(3) Uani 0.156(3) 1 d D U P A 2
N3 N 0.44616(13) 0.3403(2) 0.36039(9) 0.0209(5) Uani 1 1 d . . . . .
C9 C 0.41321(16) 0.3172(3) 0.42622(11) 0.0218(6) Uani 1 1 d . . . . .
H9A H 0.382825 0.397536 0.438761 0.026 Uiso 1 1 calc R U . . .
H9B H 0.369001 0.245898 0.421580 0.026 Uiso 1 1 calc R U . . .
C10 C 0.48301(16) 0.2816(3) 0.48102(11) 0.0256(6) Uani 1 1 d . . . . .
H10A H 0.517542 0.360421 0.495475 0.031 Uiso 1 1 calc R U . . .
H10B H 0.523745 0.215730 0.465758 0.031 Uiso 1 1 calc R U . . .
C11 C 0.43798(18) 0.2261(3) 0.53734(12) 0.0313(7) Uani 1 1 d . . . . .
H11A H 0.409356 0.142979 0.524105 0.047 Uiso 1 1 calc R U . . .
H11B H 0.393689 0.288501 0.549415 0.047 Uiso 1 1 calc R U . . .
H11C H 0.481903 0.211239 0.574766 0.047 Uiso 1 1 calc R U . . .
C12 C 0.49215(16) 0.2206(3) 0.33709(12) 0.0241(6) Uani 1 1 d . . . . .
H12A H 0.552122 0.217065 0.360504 0.029 Uiso 1 1 calc R U . . .
H12B H 0.498658 0.232390 0.290258 0.029 Uiso 1 1 calc R U . . .
C13 C 0.44784(17) 0.0893(3) 0.34558(12) 0.0269(6) Uani 1 1 d . . . . .
H13A H 0.384693 0.094852 0.329050 0.032 Uiso 1 1 calc R U . . .
H13B H 0.452318 0.065922 0.392336 0.032 Uiso 1 1 calc R U . . .
C14 C 0.49289(18) -0.0152(3) 0.30796(13) 0.0334(7) Uani 1 1 d . . . . .
H14A H 0.488104 0.008458 0.261724 0.050 Uiso 1 1 calc R U . . .
H14B H 0.464352 -0.100034 0.313034 0.050 Uiso 1 1 calc R U . . .
H14C H 0.555149 -0.021039 0.324972 0.050 Uiso 1 1 calc R U . . .
C15 C 0.36646(16) 0.3711(3) 0.31163(12) 0.0235(6) Uani 1 1 d . . . . .
H15A H 0.386241 0.374139 0.267526 0.028 Uiso 1 1 calc R U . . .
H15B H 0.324071 0.297765 0.312193 0.028 Uiso 1 1 calc R U . . .
C16 C 0.31878(18) 0.4965(3) 0.32270(13) 0.0324(7) Uani 1 1 d . . . . .
H16A H 0.359624 0.571603 0.321585 0.039 Uiso 1 1 calc R U . . .
H16B H 0.296592 0.494579 0.366026 0.039 Uiso 1 1 calc R U . . .
C17 C 0.24218(19) 0.5124(3) 0.26987(13) 0.0403(8) Uani 1 1 d . . . . .
H17A H 0.264496 0.513922 0.227098 0.060 Uiso 1 1 calc R U . . .
H17B H 0.211387 0.594747 0.276642 0.060 Uiso 1 1 calc R U . . .
H17C H 0.201309 0.438813 0.271822 0.060 Uiso 1 1 calc R U . . .
C18 C 0.51094(17) 0.4538(3) 0.36539(12) 0.0252(6) Uani 1 1 d . . . . .
H18A H 0.481578 0.531298 0.382195 0.030 Uiso 1 1 calc R U . . .
H18B H 0.561118 0.430709 0.397735 0.030 Uiso 1 1 calc R U . . .
C19 C 0.54674(19) 0.4915(3) 0.30220(13) 0.0360(7) Uani 1 1 d . . . . .
H19A H 0.575493 0.414646 0.284250 0.043 Uiso 1 1 calc R U . . .
H19B H 0.497695 0.519563 0.269962 0.043 Uiso 1 1 calc R U . . .
C20 C 0.61267(19) 0.6020(3) 0.31392(13) 0.0376(8) Uani 1 1 d . . . . .
H20A H 0.639431 0.619834 0.273753 0.056 Uiso 1 1 calc R U . . .
H20B H 0.658615 0.576694 0.348419 0.056 Uiso 1 1 calc R U . . .
H20C H 0.582649 0.680911 0.327179 0.056 Uiso 1 1 calc R U . . .
Cl3 Cl 0.71422(4) 0.43434(6) 0.47839(3) 0.02293(16) Uani 1 1 d . . . . .

loop_
_atom_site_aniso_label
_atom_site_aniso_U_11
_atom_site_aniso_U_22
_atom_site_aniso_U_33
_atom_site_aniso_U_23
_atom_site_aniso_U_13
_atom_site_aniso_U_12
Cl1 0.0222(4) 0.0503(5) 0.0226(3) -0.0040(3) -0.0020(3) 0.0003(3)
Cl2 0.0209(4) 0.0463(5) 0.0296(4) -0.0083(3) 0.0084(3) -0.0004(3)
O1 0.0157(10) 0.0226(10) 0.0383(11) 0.0028(8) -0.0010(8) -0.0001(8)
O2 0.0126(10) 0.0247(10) 0.0365(11) -0.0022(8) -0.0002(8) 0.0012(8)
N1 0.0389(17) 0.0584(19) 0.0318(15) 0.0078(13) -0.0033(12) 0.0058(13)
N2 0.0360(15) 0.0438(16) 0.0349(14) 0.0040(12) 0.0120(12) -0.0019(13)
C1 0.0203(14) 0.0224(15) 0.0213(13) -0.0008(11) -0.0015(11) 0.0002(11)
C2 0.0172(14) 0.0236(15) 0.0255(14) -0.0044(12) 0.0053(11) 0.0001(11)
C3 0.0174(14) 0.0125(13) 0.0286(14) -0.0016(11) -0.0017(11) -0.0009(11)
C4 0.0199(14) 0.0149(13) 0.0215(13) 0.0024(10) 0.0013(10) -0.0014(11)
C5 0.0191(14) 0.0164(13) 0.0225(13) 0.0020(11) 0.0026(11) -0.0010(11)
C6 0.0165(14) 0.0139(13) 0.0284(14) -0.0011(11) 0.0025(11) 0.0018(11)
C7 0.0208(15) 0.0278(16) 0.0302(16) 0.0036(13) 0.0038(12) 0.0001(12)
C8 0.0222(15) 0.0254(16) 0.0281(15) 0.0016(13) 0.0000(12) 0.0022(12)
Cl1A 0.0352(6) 0.0485(8) 0.0262(8) -0.0067(6) 0.0049(5) 0.0045(6)
Cl2A 0.0372(6) 0.0376(8) 0.0446(8) 0.0157(6) -0.0057(6) -0.0074(5)
O1A 0.0228(11) 0.0230(11) 0.054(2) -0.0034(16) -0.0040(19) 0.0049(9)
O2A 0.0162(10) 0.0206(10) 0.0312(19) -0.0039(15) 0.0042(16) 0.0000(8)
N1A 0.031(3) 0.044(3) 0.065(3) -0.026(2) 0.0130(19) -0.006(2)
N2A 0.038(2) 0.037(3) 0.037(3) 0.003(2) 0.0036(19) -0.003(2)
C1A 0.0178(16) 0.0273(18) 0.026(2) -0.0049(17) 0.002(2) -0.0039(13)
C2A 0.0175(16) 0.0243(17) 0.032(2) 0.0033(17) 0.0004(19) -0.0068(13)
C3A 0.0125(15) 0.0210(16) 0.042(2) -0.0016(18) 0.000(2) -0.0038(13)
C4A 0.0100(15) 0.0240(17) 0.034(2) -0.0087(17) 0.005(2) -0.0037(13)
C5A 0.0143(15) 0.0205(17) 0.029(2) -0.0020(17) 0.0032(19) -0.0052(13)
C6A 0.0130(15) 0.0210(16) 0.0248(19) -0.0019(16) 0.0026(17) -0.0034(13)
C7A 0.0165(18) 0.029(2) 0.049(3) -0.010(2) 0.008(2) -0.0040(15)
C8A 0.0240(19) 0.028(2) 0.025(2) -0.007(2) 0.005(2) -0.0019(16)
Cl1B 0.031(3) 0.036(4) 0.036(5) 0.002(4) 0.000(4) -0.001(3)
Cl2B 0.026(3) 0.035(4) 0.053(5) -0.012(4) 0.004(4) -0.002(3)
O1B 0.0228(11) 0.0230(11) 0.054(2) -0.0034(16) -0.0040(19) 0.0049(9)
O2B 0.0162(10) 0.0206(10) 0.0312(19) -0.0039(15) 0.0042(16) 0.0000(8)
N1B 0.042(7) 0.042(7) 0.046(7) 0.016(6) -0.003(6) -0.002(7)
N2B 0.039(6) 0.050(7) 0.024(7) -0.009(6) 0.020(6) -0.001(7)
C1B 0.017(4) 0.023(4) 0.029(4) -0.004(4) 0.004(4) -0.005(4)
C2B 0.014(4) 0.025(4) 0.037(4) -0.004(4) 0.004(4) -0.004(4)
C3B 0.016(4) 0.021(4) 0.040(4) -0.009(4) 0.004(4) -0.001(4)
C4B 0.017(4) 0.024(4) 0.033(5) 0.000(4) 0.002(5) -0.004(4)
C5B 0.019(4) 0.026(4) 0.024(5) -0.003(4) 0.006(4) -0.004(4)
C6B 0.015(4) 0.021(4) 0.028(4) -0.001(4) 0.002(4) -0.004(4)
C7B 0.025(4) 0.032(5) 0.037(5) 0.006(5) -0.001(5) -0.010(4)
C8B 0.028(5) 0.036(5) 0.022(5) -0.004(5) 0.012(5) -0.002(5)
N3 0.0132(11) 0.0319(13) 0.0173(11) 0.0013(10) 0.0002(8) -0.0024(10)
C9 0.0154(13) 0.0346(16) 0.0158(13) 0.0031(12) 0.0036(10) -0.0017(12)
C10 0.0185(14) 0.0396(17) 0.0183(13) 0.0004(12) 0.0000(10) 0.0015(12)
C11 0.0279(16) 0.0452(19) 0.0204(14) 0.0056(13) 0.0002(12) -0.0010(14)
C12 0.0143(14) 0.0379(17) 0.0199(14) -0.0007(12) 0.0007(10) -0.0003(12)
C13 0.0211(15) 0.0360(18) 0.0236(15) 0.0019(12) 0.0025(11) -0.0004(12)
C14 0.0320(17) 0.0404(19) 0.0286(16) 0.0028(13) 0.0073(13) 0.0021(14)
C15 0.0162(14) 0.0361(17) 0.0174(13) 0.0022(11) -0.0021(10) -0.0023(12)
C16 0.0285(16) 0.0388(18) 0.0280(16) 0.0037(13) -0.0061(12) 0.0031(14)
C17 0.0335(18) 0.058(2) 0.0281(17) 0.0099(15) -0.0030(13) 0.0146(16)
C18 0.0188(14) 0.0357(17) 0.0205(14) -0.0003(12) -0.0012(11) -0.0082(12)
C19 0.0353(17) 0.049(2) 0.0238(15) 0.0001(14) 0.0041(13) -0.0160(15)
C20 0.0364(18) 0.052(2) 0.0241(16) 0.0007(14) 0.0033(13) -0.0174(16)
Cl3 0.0151(3) 0.0226(3) 0.0308(4) 0.0008(3) 0.0012(3) -0.0010(3)

loop_
_atom_type_symbol
_atom_type_description
_atom_type_scat_dispersion_real
_atom_type_scat_dispersion_imag
_atom_type_scat_source
C C 0.0033 0.0016 'International Tables Vol C Tables 4.2.6.8 and 6.1.1.4'
H H 0.0000 0.0000 'International Tables Vol C Tables 4.2.6.8 and 6.1.1.4'
Cl Cl 0.1484 0.1585 'International Tables Vol C Tables 4.2.6.8 and 6.1.1.4'
N N 0.0061 0.0033 'International Tables Vol C Tables 4.2.6.8 and 6.1.1.4'
O O 0.0106 0.0060 'International Tables Vol C Tables 4.2.6.8 and 6.1.1.4'

loop_
_geom_angle_atom_site_label_1
_geom_angle_atom_site_label_2
_geom_angle_atom_site_label_3
_geom_angle
C2 C1 C6 121.5(2)
C2 C1 Cl1 123.01(19)
C6 C1 Cl1 115.21(18)
C1 C2 C3 121.7(2)
C1 C2 Cl2 123.1(2)
C3 C2 Cl2 115.27(19)
O1 C3 C2 122.5(2)
O1 C3 C4 120.9(2)
C2 C3 C4 116.6(2)
C5 C4 C7 122.6(2)
C5 C4 C3 121.7(2)
C7 C4 C3 115.7(2)
C4 C5 C8 122.6(2)
C4 C5 C6 120.8(2)
C8 C5 C6 116.4(2)
O2 C6 C1 123.2(2)
O2 C6 C5 120.6(2)
C1 C6 C5 115.9(2)
N1 C7 C4 178.9(3)
N2 C8 C5 179.1(3)
C2A C1A C6A 121.7(3)
C2A C1A Cl1A 122.2(3)
C6A C1A Cl1A 116.0(3)
C1A C2A C3A 121.2(3)
C1A C2A Cl2A 123.8(3)
C3A C2A Cl2A 114.9(3)
O1A C3A C4A 120.5(3)
O1A C3A C2A 122.0(3)
C4A C3A C2A 117.5(3)
C5A C4A C7A 122.1(4)
C5A C4A C3A 121.3(3)
C7A C4A C3A 116.5(3)
C4A C5A C8A 122.7(3)
C4A C5A C6A 121.2(3)
C8A C5A C6A 116.0(3)
O2A C6A C1A 122.2(3)
O2A C6A C5A 121.2(3)
C1A C6A C5A 116.2(3)
N1A C7A C4A 178.3(6)
N2A C8A C5A 178.8(6)
C2B C1B C6B 121.6(14)
C2B C1B Cl1B 122.0(13)
C6B C1B Cl1B 116.5(13)
C1B C2B C3B 122.1(15)
C1B C2B Cl2B 122.1(13)
C3B C2B Cl2B 115.8(13)
O1B C3B C2B 119.8(16)
O1B C3B C4B 122.5(16)
C2B C3B C4B 117.5(14)
C5B C4B C7B 122.8(16)
C5B C4B C3B 121.2(14)
C7B C4B C3B 116.0(15)
C4B C5B C8B 124.2(16)
C4B C5B C6B 121.2(14)
C8B C5B C6B 114.3(15)
O2B C6B C1B 120.5(16)
O2B C6B C5B 121.8(16)
C1B C6B C5B 116.2(13)
N1B C7B C4B 173(3)
N2B C8B C5B 173(3)
C12 N3 C9 111.68(19)
C12 N3 C18 108.39(19)
C9 N3 C18 109.45(18)
C12 N3 C15 108.71(18)
C9 N3 C15 107.79(18)
C18 N3 C15 110.83(19)
C10 C9 N3 115.63(19)
C10 C9 H9A 108.4
N3 C9 H9A 108.4
C10 C9 H9B 108.4
N3 C9 H9B 108.4
H9A C9 H9B 107.4
C9 C10 C11 108.7(2)
C9 C10 H10A 109.9
C11 C10 H10A 109.9
C9 C10 H10B 109.9
C11 C10 H10B 109.9
H10A C10 H10B 108.3
C10 C11 H11A 109.5
C10 C11 H11B 109.5
H11A C11 H11B 109.5
C10 C11 H11C 109.5
H11A C11 H11C 109.5
H11B C11 H11C 109.5
N3 C12 C13 116.6(2)
N3 C12 H12A 108.2
C13 C12 H12A 108.2
N3 C12 H12B 108.2
C13 C12 H12B 108.2
H12A C12 H12B 107.3
C12 C13 C14 109.1(2)
C12 C13 H13A 109.9
C14 C13 H13A 109.9
C12 C13 H13B 109.9
C14 C13 H13B 109.9
H13A C13 H13B 108.3
C13 C14 H14A 109.5
C13 C14 H14B 109.5
H14A C14 H14B 109.5
C13 C14 H14C 109.5
H14A C14 H14C 109.5
H14B C14 H14C 109.5
C16 C15 N3 116.1(2)
C16 C15 H15A 108.3
N3 C15 H15A 108.3
C16 C15 H15B 108.3
N3 C15 H15B 108.3
H15A C15 H15B 107.4
C15 C16 C17 109.3(2)
C15 C16 H16A 109.8
C17 C16 H16A 109.8
C15 C16 H16B 109.8
C17 C16 H16B 109.8
H16A C16 H16B 108.3
C16 C17 H17A 109.5
C16 C17 H17B 109.5
H17A C17 H17B 109.5
C16 C17 H17C 109.5
H17A C17 H17C 109.5
H17B C17 H17C 109.5
C19 C18 N3 115.3(2)
C19 C18 H18A 108.5
N3 C18 H18A 108.5
C19 C18 H18B 108.5
N3 C18 H18B 108.5
H18A C18 H18B 107.5
C20 C19 C18 110.2(2)
C20 C19 H19A 109.6
C18 C19 H19A 109.6
C20 C19 H19B 109.6
C18 C19 H19B 109.6
H19A C19 H19B 108.1
C19 C20 H20A 109.5
C19 C20 H20B 109.5
H20A C20 H20B 109.5
C19 C20 H20C 109.5
H20A C20 H20C 109.5
H20B C20 H20C 109.5

loop_
_geom_bond_atom_site_label_1
_geom_bond_atom_site_label_2
_geom_bond_distance
Cl1 C1 1.702(2)
Cl2 C2 1.706(2)
O1 C3 1.211(3)
O2 C6 1.208(3)
N1 C7 1.136(3)
N2 C8 1.141(3)
C1 C2 1.341(3)
C1 C6 1.488(3)
C2 C3 1.480(3)
C3 C4 1.491(3)
C4 C5 1.346(3)
C4 C7 1.439(4)
C5 C8 1.438(4)
C5 C6 1.497(3)
Cl1A C1A 1.690(4)
Cl2A C2A 1.708(4)
O1A C3A 1.213(4)
O2A C6A 1.204(4)
N1A C7A 1.159(7)
N2A C8A 1.162(7)
C1A C2A 1.336(5)
C1A C6A 1.477(5)
C2A C3A 1.479(5)
C3A C4A 1.471(5)
C4A C5A 1.342(5)
C4A C7A 1.420(6)
C5A C8A 1.421(5)
C5A C6A 1.498(4)
Cl1B C1B 1.689(16)
Cl2B C2B 1.711(16)
O1B C3B 1.236(15)
O2B C6B 1.215(15)
N1B C7B 1.137(17)
N2B C8B 1.149(16)
C1B C2B 1.341(17)
C1B C6B 1.468(16)
C2B C3B 1.457(16)
C3B C4B 1.466(16)
C4B C5B 1.346(17)
C4B C7B 1.410(16)
C5B C8B 1.404(16)
C5B C6B 1.499(16)
N3 C12 1.512(3)
N3 C9 1.517(3)
N3 C18 1.520(3)
N3 C15 1.528(3)
C9 C10 1.514(3)
C9 H9A 0.9900
C9 H9B 0.9900
C10 C11 1.522(3)
C10 H10A 0.9900
C10 H10B 0.9900
C11 H11A 0.9800
C11 H11B 0.9800
C11 H11C 0.9800
C12 C13 1.519(4)
C12 H12A 0.9900
C12 H12B 0.9900
C13 C14 1.525(4)
C13 H13A 0.9900
C13 H13B 0.9900
C14 H14A 0.9800
C14 H14B 0.9800
C14 H14C 0.9800
C15 C16 1.502(4)
C15 H15A 0.9900
C15 H15B 0.9900
C16 C17 1.521(4)
C16 H16A 0.9900
C16 H16B 0.9900
C17 H17A 0.9800
C17 H17B 0.9800
C17 H17C 0.9800
C18 C19 1.517(3)
C18 H18A 0.9900
C18 H18B 0.9900
C19 C20 1.513(4)
C19 H19A 0.9900
C19 H19B 0.9900
C20 H20A 0.9800
C20 H20B 0.9800
C20 H20C 0.9800

loop_
_geom_torsion_atom_site_label_1
_geom_torsion_atom_site_label_2
_geom_torsion_atom_site_label_3
_geom_torsion_atom_site_label_4
_geom_torsion
C6 C1 C2 C3 -5.2(4)
Cl1 C1 C2 C3 -179.04(19)
C6 C1 C2 Cl2 173.83(19)
Cl1 C1 C2 Cl2 0.0(3)
C1 C2 C3 O1 176.4(2)
Cl2 C2 C3 O1 -2.7(3)
C1 C2 C3 C4 -4.0(4)
Cl2 C2 C3 C4 176.88(17)
O1 C3 C4 C5 -177.2(2)
C2 C3 C4 C5 3.2(3)
O1 C3 C4 C7 2.1(3)
C2 C3 C4 C7 -177.5(2)
C7 C4 C5 C8 0.8(4)
C3 C4 C5 C8 -179.9(2)
C7 C4 C5 C6 -172.5(2)
C3 C4 C5 C6 6.7(4)
C2 C1 C6 O2 -158.6(2)
Cl1 C1 C6 O2 15.7(3)
C2 C1 C6 C5 14.6(3)
Cl1 C1 C6 C5 -171.13(18)
C4 C5 C6 O2 158.0(2)
C8 C5 C6 O2 -15.7(3)
C4 C5 C6 C1 -15.3(3)
C8 C5 C6 C1 171.0(2)
C6A C1A C2A C3A -8.5(7)
Cl1A C1A C2A C3A 176.0(4)
C6A C1A C2A Cl2A 174.4(4)
Cl1A C1A C2A Cl2A -1.1(7)
C1A C2A C3A O1A -174.8(5)
Cl2A C2A C3A O1A 2.6(7)
C1A C2A C3A C4A 3.4(7)
Cl2A C2A C3A C4A -179.3(4)
O1A C3A C4A C5A 176.8(5)
C2A C3A C4A C5A -1.3(7)
O1A C3A C4A C7A -0.5(7)
C2A C3A C4A C7A -178.6(5)
C7A C4A C5A C8A -3.5(8)
C3A C4A C5A C8A 179.4(5)
C7A C4A C5A C6A -178.5(5)
C3A C4A C5A C6A 4.4(7)
C2A C1A C6A O2A -162.1(5)
Cl1A C1A C6A O2A 13.7(6)
C2A C1A C6A C5A 10.9(7)
Cl1A C1A C6A C5A -173.2(4)
C4A C5A C6A O2A 164.3(5)
C8A C5A C6A O2A -11.0(7)
C4A C5A C6A C1A -8.8(7)
C8A C5A C6A C1A 175.8(4)
C6B C1B C2B C3B 0(5)
Cl1B C1B C2B C3B 180(3)
C6B C1B C2B Cl2B 178(3)
Cl1B C1B C2B Cl2B -3(5)
C1B C2B C3B O1B 176(3)
Cl2B C2B C3B O1B -1(4)
C1B C2B C3B C4B 2(5)
Cl2B C2B C3B C4B -176(3)
O1B C3B C4B C5B -175(3)
C2B C3B C4B C5B 0(5)
O1B C3B C4B C7B 5(5)
C2B C3B C4B C7B 180(3)
C7B C4B C5B C8B -9(5)
C3B C4B C5B C8B 172(3)
C7B C4B C5B C6B 177(3)
C3B C4B C5B C6B -2(5)
C2B C1B C6B O2B 163(3)
Cl1B C1B C6B O2B -16(4)
C2B C1B C6B C5B -3(5)
Cl1B C1B C6B C5B 177(2)
C4B C5B C6B O2B -162(3)
C8B C5B C6B O2B 23(4)
C4B C5B C6B C1B 4(4)
C8B C5B C6B C1B -170(3)
C12 N3 C9 C10 59.2(3)
C18 N3 C9 C10 -60.9(3)
C15 N3 C9 C10 178.5(2)
N3 C9 C10 C11 -164.7(2)
C9 N3 C12 C13 43.8(3)
C18 N3 C12 C13 164.5(2)
C15 N3 C12 C13 -75.0(3)
N3 C12 C13 C14 169.0(2)
C12 N3 C15 C16 -173.0(2)
C9 N3 C15 C16 65.8(3)
C18 N3 C15 C16 -54.0(3)
N3 C15 C16 C17 179.6(2)
C12 N3 C18 C19 60.3(3)
C9 N3 C18 C19 -177.7(2)
C15 N3 C18 C19 -58.9(3)
N3 C18 C19 C20 -178.0(2)
